data_4334768
loop_
_publ_author_name
'Dong Woo Lee'
'Kang Min Ok'

_publ_section_title
;
 New Alkali-Metal Gallium Selenites, AGa(SeO3)2 (A = Li, Na, K, and Cs):
 Effect of Cation Size on the Framework Structures and Macroscopic
 Centricities
;
_journal_name_full 'Inorganic Chemistry'
_journal_page_first 5176
_journal_page_last 5184
_journal_paper_doi 10.1021/ic400458a
_journal_volume 52
_journal_year 2013
_chemical_absolute_configuration unk
_chemical_formula_sum 'Ga Li O6 Se2'
_chemical_formula_weight 330.58
_chemical_name_systematic
;
 ?
;
_space_group_IT_number 122
_symmetry_cell_setting tetragonal
_symmetry_space_group_name_Hall 'I -4 2bw'
_symmetry_space_group_name_H-M 'I -4 2 d'
_atom_sites_solution_primary direct
_atom_sites_solution_secondary difmap
_cell_angle_alpha 90
_cell_angle_beta 90
_cell_angle_gamma 90
_cell_formula_units_Z 8
_cell_length_a 10.5402(15)
_cell_length_b 10.5402(15)
_cell_length_c 9.828(2)
_cell_measurement_temperature 173.0(2)
_cell_volume 1091.8(3)
_computing_structure_refinement 'SHELXL-97 (Sheldrick, 1997)'
_diffrn_ambient_temperature 173.0(2)
_diffrn_measured_fraction_theta_full 1
_diffrn_measured_fraction_theta_max 1
_diffrn_measurement_device_type 'Bruker SMART BREEZE'
_diffrn_measurement_method CCD
_diffrn_radiation_monochromator graphite
_diffrn_radiation_type MoK\a
_diffrn_radiation_wavelength 0.71073
_diffrn_reflns_av_R_equivalents 0.1374
_diffrn_reflns_av_unetI/netI 0.0403
_diffrn_reflns_limit_h_max 13
_diffrn_reflns_limit_h_min -13
_diffrn_reflns_limit_k_max 14
_diffrn_reflns_limit_k_min -14
_diffrn_reflns_limit_l_max 13
_diffrn_reflns_limit_l_min -13
_diffrn_reflns_number 8873
_diffrn_reflns_theta_full 28.29
_diffrn_reflns_theta_max 28.29
_diffrn_reflns_theta_min 2.83
_exptl_absorpt_coefficient_mu 18.33
_exptl_absorpt_correction_T_max 0.79
_exptl_absorpt_correction_T_min 0.58
_exptl_absorpt_correction_type empirical
_exptl_absorpt_process_details
; 
 SADABS(Blessing, 1995) 
;
_exptl_crystal_colour Colorless
_exptl_crystal_density_diffrn 4.022
_exptl_crystal_description Rod
_exptl_crystal_F_000 1200
_exptl_crystal_size_max 0.049
_exptl_crystal_size_mid 0.025
_exptl_crystal_size_min 0.013
_refine_diff_density_max 0.514
_refine_diff_density_min -0.682
_refine_diff_density_rms 0.168
_refine_ls_abs_structure_details 'Flack H D (1983), Acta Cryst. A39, 876-881'
_refine_ls_abs_structure_Flack -0.02(3)
_refine_ls_extinction_coef 0.0020(2)
_refine_ls_extinction_expression Fc^*^=kFc[1+0.001xFc^2^\l^3^/sin(2\q)]^-1/4^
_refine_ls_extinction_method SHELXL
_refine_ls_goodness_of_fit_ref 1.03
_refine_ls_matrix_type full
_refine_ls_number_parameters 48
_refine_ls_number_reflns 674
_refine_ls_number_restraints 0
_refine_ls_restrained_S_all 1.03
_refine_ls_R_factor_all 0.0231
_refine_ls_R_factor_gt 0.0223
_refine_ls_shift/su_max 0
_refine_ls_shift/su_mean 0
_refine_ls_structure_factor_coef Fsqd
_refine_ls_weighting_details 'calc w=1/[\s^2^(Fo^2^)+(0.0237P)^2^+0.0000P] where P=(Fo^2^+2Fc^2^)/3'
_refine_ls_weighting_scheme calc
_refine_ls_wR_factor_gt 0.0473
_refine_ls_wR_factor_ref 0.0476
_reflns_number_gt 652
_reflns_number_total 674
_reflns_threshold_expression >2s\(I)
_cod_data_source_file ic400458a_si_002_1.cif
_cod_data_source_block LiGa(SeO3)2
_cod_database_code 4334768

loop_
_symmetry_equiv_pos_as_xyz
'x, y, z'
'-x, -y, z'
'y, -x, -z'
'-y, x, -z'
'-x+1/2, y, -z+3/4'
'x+1/2, -y, -z+3/4'
'-y+1/2, -x, z+3/4'
'y+1/2, x, z+3/4'
'x+1/2, y+1/2, z+1/2'
'-x+1/2, -y+1/2, z+1/2'
'y+1/2, -x+1/2, -z+1/2'
'-y+1/2, x+1/2, -z+1/2'
'-x+1, y+1/2, -z+5/4'
'x+1, -y+1/2, -z+5/4'
'-y+1, -x+1/2, z+5/4'
'y+1, x+1/2, z+5/4'

loop_
_atom_site_label
_atom_site_type_symbol
_atom_site_fract_x
_atom_site_fract_y
_atom_site_fract_z
_atom_site_U_iso_or_equiv
_atom_site_adp_type
_atom_site_occupancy
_atom_site_symmetry_multiplicity
_atom_site_calc_flag
_atom_site_refinement_flags
Se1 Se 0.44653(4) 0.22561(4) -0.15954(4) 0.00737(14) Uani 1 1 d .
Ga1 Ga 0.28795(6) 0.25 0.125 0.00634(17) Uani 1 2 d S
O1 O 0.4266(3) 0.2941(3) -0.0041(3) 0.0109(6) Uani 1 1 d .
O2 O 0.3417(3) 0.3165(3) -0.2489(3) 0.0102(6) Uani 1 1 d .
O3 O 0.5824(3) 0.2949(3) -0.2099(3) 0.0120(6) Uani 1 1 d .
Li1 Li 0.5640(13) 0.25 0.125 0.026(3) Uani 1 2 d S

loop_
_atom_site_aniso_label
_atom_site_aniso_U_11
_atom_site_aniso_U_22
_atom_site_aniso_U_33
_atom_site_aniso_U_23
_atom_site_aniso_U_13
_atom_site_aniso_U_12
Se1 0.0069(2) 0.0087(2) 0.00654(19) -0.00026(14) 0.00014(16) 0.00017(16)
Ga1 0.0069(3) 0.0067(3) 0.0054(3) 0.0005(2) 0 0
O1 0.0102(15) 0.0133(16) 0.0090(13) -0.0012(11) 0.0033(11) -0.0022(13)
O2 0.0096(15) 0.0107(16) 0.0104(14) -0.0016(12) -0.0034(11) 0.0007(12)
O3 0.0063(14) 0.0201(17) 0.0096(13) 0.0029(12) -0.0013(11) -0.0025(14)
Li1 0.018(6) 0.043(8) 0.017(6) -0.011(5) 0 0

loop_
_atom_type_symbol
_atom_type_description
_atom_type_scat_dispersion_real
_atom_type_scat_dispersion_imag
_atom_type_scat_source
Li Li -0.0003 0.0001 'International Tables Vol C Tables 4.2.6.8 and 6.1.1.4'
O O 0.0106 0.006 'International Tables Vol C Tables 4.2.6.8 and 6.1.1.4'
Ga Ga 0.2307 1.6083 'International Tables Vol C Tables 4.2.6.8 and 6.1.1.4'
Se Se -0.0929 2.2259 'International Tables Vol C Tables 4.2.6.8 and 6.1.1.4'

loop_
_geom_angle_atom_site_label_1
_geom_angle_atom_site_label_2
_geom_angle_atom_site_label_3
_geom_angle
_geom_angle_site_symmetry_1
_geom_angle_site_symmetry_3
O3 Se1 O1 100.67(15) . .
O3 Se1 O2 98.99(16) . .
O1 Se1 O2 98.28(15) . .
O3 Se1 Li1 107.2(2) . 3_565
O1 Se1 Li1 60.58(11) . 3_565
O2 Se1 Li1 37.81(10) . 3_565
O3 Se1 Li1 83.6(2) . .
O1 Se1 Li1 36.5(2) . .
O2 Se1 Li1 133.10(16) . .
Li1 Se1 Li1 96.4(2) 3_565 .
O3 Ga1 O3 175.7(2) 16_444 3_565
O3 Ga1 O2 94.50(14) 16_444 5_554
O3 Ga1 O2 88.46(12) 3_565 5_554
O3 Ga1 O2 88.46(12) 16_444 10
O3 Ga1 O2 94.50(14) 3_565 10
O2 Ga1 O2 92.35(17) 5_554 10
O3 Ga1 O1 84.92(13) 16_444 .
O3 Ga1 O1 91.94(13) 3_565 .
O2 Ga1 O1 91.45(12) 5_554 .
O2 Ga1 O1 172.61(13) 10 .
O3 Ga1 O1 91.94(13) 16_444 14_454
O3 Ga1 O1 84.92(13) 3_565 14_454
O2 Ga1 O1 172.61(13) 5_554 14_454
O2 Ga1 O1 91.45(12) 10 14_454
O1 Ga1 O1 85.51(17) . 14_454
O3 Ga1 Li1 87.87(10) 16_444 .
O3 Ga1 Li1 87.87(10) 3_565 .
O2 Ga1 Li1 133.83(8) 5_554 .
O2 Ga1 Li1 133.83(8) 10 .
O1 Ga1 Li1 42.75(9) . .
O1 Ga1 Li1 42.75(9) 14_454 .
O3 Ga1 Li1 103.5(2) 16_444 3_565
O3 Ga1 Li1 77.1(2) 3_565 3_565
O2 Ga1 Li1 37.43(10) 5_554 3_565
O2 Ga1 Li1 128.26(9) 10 3_565
O1 Ga1 Li1 56.91(10) . 3_565
O1 Ga1 Li1 137.00(12) 14_454 3_565
Li1 Ga1 Li1 97.25(2) . 3_565
O3 Ga1 Li1 77.1(2) 16_444 12_545
O3 Ga1 Li1 103.5(2) 3_565 12_545
O2 Ga1 Li1 128.26(9) 5_554 12_545
O2 Ga1 Li1 37.43(10) 10 12_545
O1 Ga1 Li1 137.00(12) . 12_545
O1 Ga1 Li1 56.91(10) 14_454 12_545
Li1 Ga1 Li1 97.25(2) . 12_545
Li1 Ga1 Li1 165.50(5) 3_565 12_545
Se1 O1 Li1 112.7(2) . .
Se1 O1 Ga1 124.30(16) . .
Li1 O1 Ga1 94.2(3) . .
Se1 O1 Li1 85.65(17) . 3_565
Li1 O1 Li1 158.0(3) . 3_565
Ga1 O1 Li1 84.40(14) . 3_565
Se1 O2 Ga1 124.93(19) . 10_554
Se1 O2 Li1 110.7(2) . 3_565
Ga1 O2 Li1 105.73(16) 10_554 3_565
Se1 O3 Ga1 128.87(18) . 4_655
O1 Li1 O1 86.1(6) . 14_454
O1 Li1 O2 137.46(17) . 4_655
O1 Li1 O2 100.59(13) 14_454 4_655
O1 Li1 O2 100.59(13) . 15_554
O1 Li1 O2 137.46(17) 14_454 15_554
O2 Li1 O2 101.9(6) 4_655 15_554
O1 Li1 O1 87.76(13) . 4_655
O1 Li1 O1 149.2(2) 14_454 4_655
O2 Li1 O1 65.2(3) 4_655 4_655
O2 Li1 O1 73.3(3) 15_554 4_655
O1 Li1 O1 149.2(2) . 15_554
O1 Li1 O1 87.76(13) 14_454 15_554
O2 Li1 O1 73.3(3) 4_655 15_554
O2 Li1 O1 65.2(3) 15_554 15_554
O1 Li1 O1 111.8(5) 4_655 15_554
O1 Li1 Ga1 43.0(3) . .
O1 Li1 Ga1 43.0(3) 14_454 .
O2 Li1 Ga1 129.0(3) 4_655 .
O2 Li1 Ga1 129.0(3) 15_554 .
O1 Li1 Ga1 124.1(2) 4_655 .
O1 Li1 Ga1 124.1(2) 15_554 .
O1 Li1 Se1 116.29(11) . 4_655
O1 Li1 Se1 128.23(10) 14_454 4_655
O2 Li1 Se1 31.50(16) 4_655 4_655
O2 Li1 Se1 86.4(4) 15_554 4_655
O1 Li1 Se1 33.77(13) 4_655 4_655
O1 Li1 Se1 90.9(4) 15_554 4_655
Ga1 Li1 Se1 136.58(17) . 4_655
O1 Li1 Se1 128.23(10) . 15_554
O1 Li1 Se1 116.29(11) 14_454 15_554
O2 Li1 Se1 86.4(4) 4_655 15_554
O2 Li1 Se1 31.50(16) 15_554 15_554
O1 Li1 Se1 90.9(4) 4_655 15_554
O1 Li1 Se1 33.77(13) 15_554 15_554
Ga1 Li1 Se1 136.58(17) . 15_554
Se1 Li1 Se1 86.8(3) 4_655 15_554
O1 Li1 Se1 30.79(9) . .
O1 Li1 Se1 105.6(5) 14_454 .
O2 Li1 Se1 148.1(2) 4_655 .
O2 Li1 Se1 70.07(10) 15_554 .
O1 Li1 Se1 83.04(6) 4_655 .
O1 Li1 Se1 125.00(9) 15_554 .
Ga1 Li1 Se1 66.2(2) . .
Se1 Li1 Se1 116.81(13) 4_655 .
Se1 Li1 Se1 97.75(9) 15_554 .
O1 Li1 Se1 105.6(5) . 14_454
O1 Li1 Se1 30.79(9) 14_454 14_454
O2 Li1 Se1 70.07(10) 4_655 14_454
O2 Li1 Se1 148.1(2) 15_554 14_454
O1 Li1 Se1 125.00(9) 4_655 14_454
O1 Li1 Se1 83.04(6) 15_554 14_454
Ga1 Li1 Se1 66.2(2) . 14_454
Se1 Li1 Se1 97.75(9) 4_655 14_454
Se1 Li1 Se1 116.81(13) 15_554 14_454
Se1 Li1 Se1 132.4(5) . 14_454
O1 Li1 Ga1 168.2(3) . 11
O1 Li1 Ga1 85.75(11) 14_454 11
O2 Li1 Ga1 36.83(16) 4_655 11
O2 Li1 Ga1 91.2(4) 15_554 11
O1 Li1 Ga1 94.9(3) 4_655 11
O1 Li1 Ga1 38.70(13) 15_554 11
Ga1 Li1 Ga1 128.23(19) . 11
Se1 Li1 Ga1 63.3(2) 4_655 11
Se1 Li1 Ga1 63.3(2) 15_554 11
Se1 Li1 Ga1 161.0(3) . 11
Se1 Li1 Ga1 63.49(4) 14_454 11

loop_
_geom_bond_atom_site_label_1
_geom_bond_atom_site_label_2
_geom_bond_distance
_geom_bond_site_symmetry_2
Se1 O3 1.682(3) .
Se1 O1 1.702(3) .
Se1 O2 1.706(3) .
Se1 Li1 3.054(10) 3_565
Se1 Li1 3.069(5) .
Ga1 O3 1.955(3) 16_444
Ga1 O3 1.955(3) 3_565
Ga1 O2 1.974(3) 5_554
Ga1 O2 1.974(3) 10
Ga1 O1 1.991(3) .
Ga1 O1 1.991(3) 14_454
Ga1 Li1 2.909(13) .
Ga1 Li1 3.169(8) 3_565
Ga1 Li1 3.169(8) 12_545
O1 Li1 1.980(10) .
O1 Li1 2.668(8) 3_565
O2 Ga1 1.974(3) 10_554
O2 Li1 2.001(9) 3_565
O3 Ga1 1.955(3) 4_655
Li1 O1 1.980(10) 14_454
Li1 O2 2.001(9) 4_655
Li1 O2 2.001(9) 15_554
Li1 O1 2.668(8) 4_655
Li1 O1 2.668(8) 15_554
Li1 Se1 3.054(10) 4_655
Li1 Se1 3.054(10) 15_554
Li1 Se1 3.069(5) 14_454
Li1 Ga1 3.169(8) 11
